data_7706789
loop_
_publ_author_name
'Janas, Zofia'
'Jezierska, Julia'
'Ozarowski, Andrew'
'Bie\'nko, Alina'
'Lis, Tadeusz'
'Jezierski, Adam'
'Krawczyk, Marta'

_publ_section_title
;
 Investigation of vanadium(III) and vanadium(IV) compounds supported by
 the linear diaminebis(phenolate) ligands: correlation between structures
 and magnetic properties.
;
_journal_issue 15
_journal_name_full 'Dalton transactions (Cambridge, England : 2003)'
_journal_page_first 5184
_journal_page_last 5196
_journal_paper_doi 10.1039/d0dt04302h
_journal_volume 50
_journal_year 2021
_chemical_formula_moiety 'C40 H52 N4 O6 V2, 2(C2 H3 N)'
_chemical_formula_sum 'C44 H58 N6 O6 V2'
_chemical_formula_weight 868.84
_space_group_crystal_system monoclinic
_space_group_IT_number 14
_space_group_name_Hall '-P 2yn'
_space_group_name_H-M_alt 'P 1 21/n 1'
_atom_sites_solution_hydrogens geom
_audit_creation_method SHELXL-2013
_audit_update_record
;
2020-04-15 deposited with the CCDC.	2021-03-05 downloaded from the CCDC.
;
_cell_angle_alpha 90
_cell_angle_beta 94.91(3)
_cell_angle_gamma 90
_cell_formula_units_Z 2
_cell_length_a 13.687(4)
_cell_length_b 11.336(5)
_cell_length_c 13.947(4)
_cell_measurement_reflns_used 2989
_cell_measurement_temperature 125(2)
_cell_measurement_theta_max 31
_cell_measurement_theta_min 2.8
_cell_volume 2156.0(13)
_computing_cell_refinement 'CrysAlis RED; Oxford-Diffraction Poland, 2003'
_computing_data_collection 'CrysAlis CCD; Oxford-Diffraction Poland, 2003'
_computing_data_reduction 'CrysAlis RED; Oxford-Diffraction Poland, 2003'
_computing_structure_refinement 'SHELXL-2013 (Sheldrick, 2013)'
_computing_structure_solution 'SHELXS-97 (Sheldrick, 1990)'
_diffrn_ambient_temperature 125(2)
_diffrn_measured_fraction_theta_full 0.999
_diffrn_measured_fraction_theta_max 0.892
_diffrn_measurement_device_type 'Xcalibur, ccd camera Ruby'
_diffrn_measurement_method '\w scans'
_diffrn_radiation_type MoK\a
_diffrn_radiation_wavelength 0.71073
_diffrn_reflns_av_R_equivalents 0.0433
_diffrn_reflns_av_unetI/netI 0.0872
_diffrn_reflns_Laue_measured_fraction_full 0.999
_diffrn_reflns_Laue_measured_fraction_max 0.892
_diffrn_reflns_limit_h_max 18
_diffrn_reflns_limit_h_min -19
_diffrn_reflns_limit_k_max 16
_diffrn_reflns_limit_k_min -14
_diffrn_reflns_limit_l_max 19
_diffrn_reflns_limit_l_min -19
_diffrn_reflns_number 12067
_diffrn_reflns_point_group_measured_fraction_full 0.999
_diffrn_reflns_point_group_measured_fraction_max 0.892
_diffrn_reflns_theta_full 25.500
_diffrn_reflns_theta_max 30.853
_diffrn_reflns_theta_min 2.825
_diffrn_source 'Enhance (Mo) X-ray Source'
_exptl_absorpt_coefficient_mu 0.487
_exptl_absorpt_correction_T_max 0.967
_exptl_absorpt_correction_T_min 0.917
_exptl_absorpt_correction_type analytical
_exptl_absorpt_process_details
;
CrysAlis RED, Oxford Diffraction Ltd.,
Version 1.171.33.66 (release 28-04-2010 CrysAlis171 .NET)
(compiled Apr 28 2010,14:27:37)
Analytical numeric absorption correction using a multifaceted crystal
                        model based on expressions derived by R.C. Clark & J.S.
(Clark, R. C. & Reid, J. S. (1995). Acta Cryst. A51, 887-897)
;
_exptl_crystal_colour BLUE
_exptl_crystal_density_diffrn 1.338
_exptl_crystal_description BLOCK
_exptl_crystal_F_000 916
_exptl_crystal_size_max 0.280
_exptl_crystal_size_mid 0.130
_exptl_crystal_size_min 0.080
_refine_diff_density_max 0.375
_refine_diff_density_min -0.468
_refine_diff_density_rms 0.078
_refine_ls_extinction_method none
_refine_ls_goodness_of_fit_ref 1.032
_refine_ls_hydrogen_treatment constr
_refine_ls_matrix_type full
_refine_ls_number_parameters 267
_refine_ls_number_reflns 6054
_refine_ls_number_restraints 0
_refine_ls_restrained_S_all 1.032
_refine_ls_R_factor_all 0.0969
_refine_ls_R_factor_gt 0.0568
_refine_ls_shift/su_max 0.001
_refine_ls_shift/su_mean 0.000
_refine_ls_structure_factor_coef Fsqd
_refine_ls_weighting_details
;
 w=1/[\s^2^(Fo^2^)+(0.0332P)^2^+0.7224P]
 where P=(Fo^2^+2Fc^2^)/3
;
_refine_ls_weighting_scheme calc
_refine_ls_wR_factor_gt 0.0978
_refine_ls_wR_factor_ref 0.1124
_reflns_Friedel_coverage 0.000
_reflns_number_gt 4159
_reflns_number_total 6054
_reflns_threshold_expression 'I > 2\s(I)'
_cod_data_source_file d0dt04302h2.cif
_cod_data_source_block 6
_cod_depositor_comments 'Adding full bibliography for 7706786--7706791.cif.'
_cod_original_sg_symbol_H-M 'P 21/n'
_cod_database_code 7706789
_shelx_space_group_comment
;
The symmetry employed for this shelxl refinement is uniquely defined
by the following loop, which should always be used as a source of
symmetry information in preference to the above space-group names.
They are only intended as comments.
;
_shelx_estimated_absorpt_t_min 0.876
_shelx_estimated_absorpt_t_max 0.962
_shelxl_version_number 2013-2

loop_
_space_group_symop_operation_xyz
'x, y, z'
'-x+1/2, y+1/2, -z+1/2'
'-x, -y, -z'
'x-1/2, -y-1/2, z-1/2'

loop_
_atom_site_label
_atom_site_type_symbol
_atom_site_fract_x
_atom_site_fract_y
_atom_site_fract_z
_atom_site_U_iso_or_equiv
_atom_site_adp_type
_atom_site_occupancy
_atom_site_site_symmetry_order
_atom_site_calc_flag
_atom_site_refinement_flags_posn
_atom_site_refinement_flags_adp
_atom_site_refinement_flags_occupancy
_atom_site_disorder_assembly
_atom_site_disorder_group
V1 V 0.54347(3) 0.44949(4) 0.60401(2) 0.01403(10) Uani 1 1 d . . . . .
O1 O 0.66790(11) 0.49656(16) 0.66530(10) 0.0183(4) Uani 1 1 d . . . . .
O2 O 0.55708(11) 0.31072(16) 0.58392(10) 0.0201(4) Uani 1 1 d . . . . .
O3 O 0.41759(10) 0.47224(15) 0.51693(10) 0.0151(3) Uani 1 1 d . . . . .
C1 C 0.71036(16) 0.4864(2) 0.75533(15) 0.0177(5) Uani 1 1 d . . . . .
C2 C 0.79832(16) 0.5455(2) 0.78035(16) 0.0216(5) Uani 1 1 d . . . . .
H2 H 0.8284 0.5894 0.7328 0.026 Uiso 1 1 calc R U . . .
C3 C 0.84261(18) 0.5410(3) 0.87370(17) 0.0263(6) Uani 1 1 d . . . . .
H3 H 0.9030 0.5810 0.8888 0.032 Uiso 1 1 calc R U . . .
C4 C 0.80006(19) 0.4792(3) 0.94514(17) 0.0276(6) Uani 1 1 d . . . . .
C5 C 0.71311(18) 0.4199(2) 0.91968(16) 0.0233(6) Uani 1 1 d . . . . .
H5 H 0.6831 0.3772 0.9679 0.028 Uiso 1 1 calc R U . . .
C6 C 0.66776(16) 0.4205(2) 0.82608(15) 0.0181(5) Uani 1 1 d . . . . .
C7 C 0.57973(16) 0.3445(2) 0.80129(15) 0.0193(5) Uani 1 1 d . . . . .
H7A H 0.5576 0.3126 0.8619 0.023 Uiso 1 1 calc R U . . .
H7B H 0.6003 0.2766 0.7631 0.023 Uiso 1 1 calc R U . . .
N1 N 0.49319(13) 0.40266(19) 0.74605(12) 0.0176(4) Uani 1 1 d . . . . .
C8 C 0.41572(17) 0.3106(2) 0.73697(16) 0.0228(5) Uani 1 1 d . . . . .
H8A H 0.3990 0.2872 0.8012 0.034 Uiso 1 1 calc R U . . .
H8B H 0.4398 0.2418 0.7036 0.034 Uiso 1 1 calc R U . . .
H8C H 0.3573 0.3421 0.7001 0.034 Uiso 1 1 calc R U . . .
C9 C 0.45640(17) 0.5041(2) 0.80159(15) 0.0197(5) Uani 1 1 d . . . . .
H9A H 0.4742 0.4916 0.8711 0.024 Uiso 1 1 calc R U . . .
H9B H 0.3840 0.5075 0.7912 0.024 Uiso 1 1 calc R U . . .
C10 C 0.49874(16) 0.6189(2) 0.77132(14) 0.0176(5) Uani 1 1 d . . . . .
H10A H 0.4661 0.6848 0.8025 0.021 Uiso 1 1 calc R U . . .
H10B H 0.5695 0.6216 0.7931 0.021 Uiso 1 1 calc R U . . .
N2 N 0.48597(13) 0.63402(18) 0.66533(12) 0.0151(4) Uani 1 1 d . . . . .
C11 C 0.54979(17) 0.7325(2) 0.63891(16) 0.0198(5) Uani 1 1 d . . . . .
H11A H 0.5308 0.8049 0.6708 0.030 Uiso 1 1 calc R U . . .
H11B H 0.5424 0.7438 0.5690 0.030 Uiso 1 1 calc R U . . .
H11C H 0.6183 0.7137 0.6595 0.030 Uiso 1 1 calc R U . . .
C12 C 0.38218(16) 0.6672(2) 0.63340(15) 0.0175(5) Uani 1 1 d . . . . .
H12A H 0.3826 0.7126 0.5728 0.021 Uiso 1 1 calc R U . . .
H12B H 0.3582 0.7206 0.6824 0.021 Uiso 1 1 calc R U . . .
C13 C 0.32743(16) 0.4778(2) 0.55230(14) 0.0146(5) Uani 1 1 d . . . . .
C14 C 0.25624(16) 0.3933(2) 0.52663(15) 0.0174(5) Uani 1 1 d . . . . .
H14 H 0.2692 0.3320 0.4830 0.021 Uiso 1 1 calc R U . . .
C15 C 0.16607(17) 0.3990(2) 0.56521(16) 0.0218(5) Uani 1 1 d . . . . .
H15 H 0.1170 0.3424 0.5464 0.026 Uiso 1 1 calc R U . . .
C16 C 0.14643(17) 0.4867(2) 0.63114(16) 0.0205(5) Uani 1 1 d . . . . .
C17 C 0.21928(16) 0.5691(2) 0.65592(15) 0.0193(5) Uani 1 1 d . . . . .
H17 H 0.2071 0.6287 0.7013 0.023 Uiso 1 1 calc R U . . .
C18 C 0.30954(15) 0.5679(2) 0.61680(14) 0.0151(5) Uani 1 1 d . . . . .
C19 C 0.8472(2) 0.4757(3) 1.04760(18) 0.0426(8) Uani 1 1 d . . . . .
H19A H 0.8010 0.5061 1.0915 0.064 Uiso 1 1 calc R U . . .
H19B H 0.9065 0.5246 1.0524 0.064 Uiso 1 1 calc R U . . .
H19C H 0.8647 0.3942 1.0650 0.064 Uiso 1 1 calc R U . . .
C20 C 0.04729(18) 0.4945(3) 0.67097(19) 0.0303(6) Uani 1 1 d . . . . .
H20A H 0.0562 0.5090 0.7404 0.045 Uiso 1 1 calc R U . . .
H20B H 0.0118 0.4202 0.6588 0.045 Uiso 1 1 calc R U . . .
H20C H 0.0096 0.5594 0.6395 0.045 Uiso 1 1 calc R U . . .
N1X N 0.06105(19) 0.7952(3) 0.50288(15) 0.0470(8) Uani 1 1 d . . . . .
C1X C 0.1192(2) 0.7509(3) 0.46239(16) 0.0278(6) Uani 1 1 d . . . . .
C2X C 0.19187(18) 0.6928(3) 0.40829(17) 0.0294(6) Uani 1 1 d . . . . .
H22A H 0.1964 0.6093 0.4264 0.044 Uiso 1 1 calc R U . . .
H22B H 0.2558 0.7306 0.4228 0.044 Uiso 1 1 calc R U . . .
H22C H 0.1723 0.6994 0.3392 0.044 Uiso 1 1 calc R U . . .

loop_
_atom_site_aniso_label
_atom_site_aniso_U_11
_atom_site_aniso_U_22
_atom_site_aniso_U_33
_atom_site_aniso_U_23
_atom_site_aniso_U_13
_atom_site_aniso_U_12
V1 0.01366(18) 0.0139(2) 0.01452(17) 0.00018(16) 0.00123(13) -0.00056(18)
O1 0.0155(8) 0.0230(10) 0.0160(7) 0.0018(7) -0.0010(6) -0.0025(7)
O2 0.0233(9) 0.0165(10) 0.0206(7) 0.0003(7) 0.0018(6) 0.0017(7)
O3 0.0126(7) 0.0174(10) 0.0154(7) -0.0021(6) 0.0025(6) -0.0027(7)
C1 0.0162(11) 0.0169(13) 0.0196(10) -0.0023(9) -0.0006(9) 0.0043(10)
C2 0.0169(11) 0.0207(14) 0.0270(11) 0.0002(11) 0.0001(9) -0.0015(11)
C3 0.0211(12) 0.0217(15) 0.0343(13) -0.0036(12) -0.0077(10) -0.0004(12)
C4 0.0314(14) 0.0245(16) 0.0246(12) -0.0039(11) -0.0101(10) 0.0039(12)
C5 0.0274(13) 0.0224(15) 0.0198(11) 0.0009(10) -0.0003(9) 0.0059(11)
C6 0.0178(11) 0.0156(13) 0.0206(10) 0.0006(9) -0.0011(9) 0.0027(10)
C7 0.0200(12) 0.0189(14) 0.0187(10) 0.0043(10) 0.0005(9) -0.0002(10)
N1 0.0162(9) 0.0181(11) 0.0183(9) 0.0020(8) 0.0006(7) -0.0031(9)
C8 0.0235(13) 0.0229(15) 0.0216(11) 0.0030(11) 0.0005(9) -0.0077(11)
C9 0.0190(12) 0.0241(14) 0.0162(10) -0.0007(10) 0.0033(9) -0.0009(11)
C10 0.0187(11) 0.0195(14) 0.0144(10) -0.0015(9) 0.0008(8) 0.0007(10)
N2 0.0144(9) 0.0158(11) 0.0150(8) -0.0006(8) 0.0013(7) -0.0020(8)
C11 0.0222(12) 0.0146(13) 0.0230(11) -0.0022(10) 0.0035(9) -0.0044(10)
C12 0.0181(11) 0.0159(13) 0.0188(10) -0.0018(10) 0.0030(8) 0.0009(10)
C13 0.0134(10) 0.0157(13) 0.0144(9) 0.0033(9) 0.0003(8) -0.0002(9)
C14 0.0172(11) 0.0171(13) 0.0181(10) 0.0002(10) 0.0026(8) -0.0003(10)
C15 0.0182(12) 0.0218(15) 0.0253(11) 0.0025(11) 0.0014(9) -0.0053(11)
C16 0.0155(11) 0.0235(14) 0.0230(11) 0.0050(10) 0.0050(9) -0.0006(10)
C17 0.0193(11) 0.0189(14) 0.0201(10) 0.0009(10) 0.0028(9) 0.0046(10)
C18 0.0128(10) 0.0169(13) 0.0152(9) 0.0017(9) -0.0013(8) 0.0015(9)
C19 0.0514(19) 0.042(2) 0.0300(14) -0.0003(14) -0.0199(13) -0.0049(16)
C20 0.0175(12) 0.0338(17) 0.0407(14) -0.0023(13) 0.0093(11) -0.0020(12)
N1X 0.0495(16) 0.068(2) 0.0247(11) -0.0017(13) 0.0079(11) 0.0203(16)
C1X 0.0311(14) 0.0346(18) 0.0170(11) 0.0054(11) -0.0018(10) 0.0044(13)
C2X 0.0246(14) 0.0355(18) 0.0283(12) 0.0056(12) 0.0032(10) 0.0069(13)

loop_
_atom_type_symbol
_atom_type_description
_atom_type_scat_dispersion_real
_atom_type_scat_dispersion_imag
_atom_type_scat_source
C C 0.0033 0.0016 'International Tables Vol C Tables 4.2.6.8 and 6.1.1.4'
H H 0.0000 0.0000 'International Tables Vol C Tables 4.2.6.8 and 6.1.1.4'
N N 0.0061 0.0033 'International Tables Vol C Tables 4.2.6.8 and 6.1.1.4'
O O 0.0106 0.0060 'International Tables Vol C Tables 4.2.6.8 and 6.1.1.4'
V V 0.3005 0.5294 'International Tables Vol C Tables 4.2.6.8 and 6.1.1.4'

loop_
_geom_angle_atom_site_label_1
_geom_angle_atom_site_label_2
_geom_angle_atom_site_label_3
_geom_angle
_geom_angle_site_symmetry_1
_geom_angle_site_symmetry_3
_geom_angle_publ_flag
O2 V1 O1 103.77(8) . . ?
O2 V1 O3 103.96(7) . 3_666 ?
O1 V1 O3 87.83(7) . 3_666 ?
O2 V1 O3 97.14(7) . . ?
O1 V1 O3 154.84(7) . . ?
O3 V1 O3 73.52(7) 3_666 . ?
O2 V1 N1 88.34(8) . . ?
O1 V1 N1 90.01(7) . . ?
O3 V1 N1 167.68(7) 3_666 . ?
O3 V1 N1 104.58(7) . . ?
O2 V1 N2 162.25(7) . . ?
O1 V1 N2 84.55(7) . . ?
O3 V1 N2 91.86(7) 3_666 . ?
O3 V1 N2 79.46(6) . . ?
N1 V1 N2 75.86(7) . . ?
C1 O1 V1 133.70(15) . . ?
C13 O3 V1 126.28(13) . 3_666 ?
C13 O3 V1 122.23(12) . . ?
V1 O3 V1 106.48(7) 3_666 . ?
O1 C1 C2 119.2(2) . . ?
O1 C1 C6 122.0(2) . . ?
C2 C1 C6 118.8(2) . . ?
C3 C2 C1 121.0(2) . . ?
C3 C2 H2 119.5 . . ?
C1 C2 H2 119.5 . . ?
C4 C3 C2 121.0(2) . . ?
C4 C3 H3 119.5 . . ?
C2 C3 H3 119.5 . . ?
C5 C4 C3 117.7(2) . . ?
C5 C4 C19 121.0(2) . . ?
C3 C4 C19 121.2(2) . . ?
C4 C5 C6 122.7(2) . . ?
C4 C5 H5 118.6 . . ?
C6 C5 H5 118.6 . . ?
C5 C6 C1 118.8(2) . . ?
C5 C6 C7 119.8(2) . . ?
C1 C6 C7 121.23(19) . . ?
C6 C7 N1 116.6(2) . . ?
C6 C7 H7A 108.1 . . ?
N1 C7 H7A 108.1 . . ?
C6 C7 H7B 108.1 . . ?
N1 C7 H7B 108.1 . . ?
H7A C7 H7B 107.3 . . ?
C8 N1 C9 108.32(18) . . ?
C8 N1 C7 105.07(19) . . ?
C9 N1 C7 110.83(17) . . ?
C8 N1 V1 111.48(13) . . ?
C9 N1 V1 114.97(15) . . ?
C7 N1 V1 105.72(13) . . ?
N1 C8 H8A 109.5 . . ?
N1 C8 H8B 109.5 . . ?
H8A C8 H8B 109.5 . . ?
N1 C8 H8C 109.5 . . ?
H8A C8 H8C 109.5 . . ?
H8B C8 H8C 109.5 . . ?
N1 C9 C10 111.45(18) . . ?
N1 C9 H9A 109.3 . . ?
C10 C9 H9A 109.3 . . ?
N1 C9 H9B 109.3 . . ?
C10 C9 H9B 109.3 . . ?
H9A C9 H9B 108.0 . . ?
N2 C10 C9 111.41(18) . . ?
N2 C10 H10A 109.3 . . ?
C9 C10 H10A 109.3 . . ?
N2 C10 H10B 109.3 . . ?
C9 C10 H10B 109.3 . . ?
H10A C10 H10B 108.0 . . ?
C11 N2 C10 108.22(17) . . ?
C11 N2 C12 107.51(18) . . ?
C10 N2 C12 110.64(16) . . ?
C11 N2 V1 110.29(13) . . ?
C10 N2 V1 103.81(14) . . ?
C12 N2 V1 116.14(14) . . ?
N2 C11 H11A 109.5 . . ?
N2 C11 H11B 109.5 . . ?
H11A C11 H11B 109.5 . . ?
N2 C11 H11C 109.5 . . ?
H11A C11 H11C 109.5 . . ?
H11B C11 H11C 109.5 . . ?
N2 C12 C18 117.0(2) . . ?
N2 C12 H12A 108.0 . . ?
C18 C12 H12A 108.0 . . ?
N2 C12 H12B 108.0 . . ?
C18 C12 H12B 108.0 . . ?
H12A C12 H12B 107.3 . . ?
O3 C13 C14 120.6(2) . . ?
O3 C13 C18 118.6(2) . . ?
C14 C13 C18 120.8(2) . . ?
C15 C14 C13 119.6(2) . . ?
C15 C14 H14 120.2 . . ?
C13 C14 H14 120.2 . . ?
C14 C15 C16 121.1(2) . . ?
C14 C15 H15 119.5 . . ?
C16 C15 H15 119.5 . . ?
C17 C16 C15 117.9(2) . . ?
C17 C16 C20 121.1(2) . . ?
C15 C16 C20 120.9(2) . . ?
C16 C17 C18 122.5(2) . . ?
C16 C17 H17 118.7 . . ?
C18 C17 H17 118.7 . . ?
C17 C18 C13 118.0(2) . . ?
C17 C18 C12 121.9(2) . . ?
C13 C18 C12 119.71(19) . . ?
C4 C19 H19A 109.5 . . ?
C4 C19 H19B 109.5 . . ?
H19A C19 H19B 109.5 . . ?
C4 C19 H19C 109.5 . . ?
H19A C19 H19C 109.5 . . ?
H19B C19 H19C 109.5 . . ?
C16 C20 H20A 109.5 . . ?
C16 C20 H20B 109.5 . . ?
H20A C20 H20B 109.5 . . ?
C16 C20 H20C 109.5 . . ?
H20A C20 H20C 109.5 . . ?
H20B C20 H20C 109.5 . . ?
N1X C1X C2X 178.4(3) . . ?
C1X C2X H22A 109.5 . . ?
C1X C2X H22B 109.5 . . ?
H22A C2X H22B 109.5 . . ?
C1X C2X H22C 109.5 . . ?
H22A C2X H22C 109.5 . . ?
H22B C2X H22C 109.5 . . ?

loop_
_geom_bond_atom_site_label_1
_geom_bond_atom_site_label_2
_geom_bond_distance
_geom_bond_site_symmetry_2
_geom_bond_publ_flag
V1 O2 1.6115(19) . ?
V1 O1 1.9148(16) . ?
V1 O3 2.0174(16) 3_666 ?
V1 O3 2.0377(16) . ?
V1 N1 2.2166(19) . ?
V1 N2 2.417(2) . ?
O1 C1 1.343(2) . ?
O3 C13 1.369(3) . ?
O3 V1 2.0175(16) 3_666 ?
C1 C2 1.396(3) . ?
C1 C6 1.404(3) . ?
C2 C3 1.389(3) . ?
C2 H2 0.9500 . ?
C3 C4 1.387(4) . ?
C3 H3 0.9500 . ?
C4 C5 1.386(4) . ?
C4 C19 1.517(3) . ?
C5 C6 1.397(3) . ?
C5 H5 0.9500 . ?
C6 C7 1.498(3) . ?
C7 N1 1.508(3) . ?
C7 H7A 0.9900 . ?
C7 H7B 0.9900 . ?
N1 C8 1.485(3) . ?
N1 C9 1.498(3) . ?
C8 H8A 0.9800 . ?
C8 H8B 0.9800 . ?
C8 H8C 0.9800 . ?
C9 C10 1.500(3) . ?
C9 H9A 0.9900 . ?
C9 H9B 0.9900 . ?
C10 N2 1.484(3) . ?
C10 H10A 0.9900 . ?
C10 H10B 0.9900 . ?
N2 C11 1.483(3) . ?
N2 C12 1.500(3) . ?
C11 H11A 0.9800 . ?
C11 H11B 0.9800 . ?
C11 H11C 0.9800 . ?
C12 C18 1.506(3) . ?
C12 H12A 0.9900 . ?
C12 H12B 0.9900 . ?
C13 C14 1.391(3) . ?
C13 C18 1.396(3) . ?
C14 C15 1.389(3) . ?
C14 H14 0.9500 . ?
C15 C16 1.396(4) . ?
C15 H15 0.9500 . ?
C16 C17 1.389(3) . ?
C16 C20 1.512(3) . ?
C17 C18 1.393(3) . ?
C17 H17 0.9500 . ?
C19 H19A 0.9800 . ?
C19 H19B 0.9800 . ?
C19 H19C 0.9800 . ?
C20 H20A 0.9800 . ?
C20 H20B 0.9800 . ?
C20 H20C 0.9800 . ?
N1X C1X 1.132(3) . ?
C1X C2X 1.457(4) . ?
C2X H22A 0.9800 . ?
C2X H22B 0.9800 . ?
C2X H22C 0.9800 . ?

loop_
_geom_hbond_atom_site_label_D
_geom_hbond_atom_site_label_H
_geom_hbond_atom_site_label_A
_geom_hbond_distance_DH
_geom_hbond_distance_HA
_geom_hbond_distance_DA
_geom_hbond_angle_DHA
_geom_hbond_site_symmetry_A
C7 H7A N1X 0.99 2.60 3.519(3) 154.5 2_546
C7 H7B O2 0.99 2.55 3.045(3) 110.9 .
C11 H11B O2 0.98 2.51 3.356(3) 144.7 3_666
C11 H11C O1 0.98 2.55 3.130(3) 117.6 .
C12 H12A O2 0.99 2.42 3.221(3) 137.9 3_666

loop_
_geom_torsion_atom_site_label_1
_geom_torsion_atom_site_label_2
_geom_torsion_atom_site_label_3
_geom_torsion_atom_site_label_4
_geom_torsion
_geom_torsion_site_symmetry_1
_geom_torsion_site_symmetry_2
_geom_torsion_site_symmetry_3
_geom_torsion_site_symmetry_4
_geom_torsion_publ_flag
V1 O1 C1 C2 -171.11(17) . . . . ?
V1 O1 C1 C6 7.2(4) . . . . ?
O1 C1 C2 C3 177.5(2) . . . . ?
C6 C1 C2 C3 -0.9(4) . . . . ?
C1 C2 C3 C4 -0.9(4) . . . . ?
C2 C3 C4 C5 1.4(4) . . . . ?
C2 C3 C4 C19 -179.0(3) . . . . ?
C3 C4 C5 C6 0.0(4) . . . . ?
C19 C4 C5 C6 -179.7(3) . . . . ?
C4 C5 C6 C1 -1.8(4) . . . . ?
C4 C5 C6 C7 173.6(2) . . . . ?
O1 C1 C6 C5 -176.1(2) . . . . ?
C2 C1 C6 C5 2.3(4) . . . . ?
O1 C1 C6 C7 8.5(4) . . . . ?
C2 C1 C6 C7 -173.1(2) . . . . ?
C5 C6 C7 N1 132.4(2) . . . . ?
C1 C6 C7 N1 -52.2(3) . . . . ?
C6 C7 N1 C8 -176.55(19) . . . . ?
C6 C7 N1 C9 -59.8(2) . . . . ?
C6 C7 N1 V1 65.4(2) . . . . ?
C8 N1 C9 C10 -149.44(18) . . . . ?
C7 N1 C9 C10 95.8(2) . . . . ?
V1 N1 C9 C10 -24.0(2) . . . . ?
N1 C9 C10 N2 51.1(2) . . . . ?
C9 C10 N2 C11 -166.18(19) . . . . ?
C9 C10 N2 C12 76.3(2) . . . . ?
C9 C10 N2 V1 -48.99(19) . . . . ?
C11 N2 C12 C18 157.06(18) . . . . ?
C10 N2 C12 C18 -85.0(2) . . . . ?
V1 N2 C12 C18 33.0(2) . . . . ?
V1 O3 C13 C14 91.3(2) 3_666 . . . ?
V1 O3 C13 C14 -117.19(19) . . . . ?
V1 O3 C13 C18 -90.6(2) 3_666 . . . ?
V1 O3 C13 C18 60.9(3) . . . . ?
O3 C13 C14 C15 178.5(2) . . . . ?
C18 C13 C14 C15 0.4(3) . . . . ?
C13 C14 C15 C16 -1.5(4) . . . . ?
C14 C15 C16 C17 1.0(4) . . . . ?
C14 C15 C16 C20 178.4(2) . . . . ?
C15 C16 C17 C18 0.7(3) . . . . ?
C20 C16 C17 C18 -176.7(2) . . . . ?
C16 C17 C18 C13 -1.8(3) . . . . ?
C16 C17 C18 C12 171.2(2) . . . . ?
O3 C13 C18 C17 -176.87(19) . . . . ?
C14 C13 C18 C17 1.2(3) . . . . ?
O3 C13 C18 C12 10.0(3) . . . . ?
C14 C13 C18 C12 -172.0(2) . . . . ?
N2 C12 C18 C17 130.9(2) . . . . ?
N2 C12 C18 C13 -56.2(3) . . . . ?
